data_7155671
loop_
_publ_author_name
'BROSSARD, Dominique'
'Retailleau, Pascal'
'Dumontet, Vincent'
'Breton, Philippe'
'Desrat, Sandy'
'Roussi, Fanny'

_publ_section_title
;
 Fast &amp; easy preparation of 3D scaffolds from methyl benzoate by a
 diversity oriented synthesis strategy based on Diels-Alder and
 ene-reactions
;
_journal_name_full 'Org. Biomol. Chem.'
_journal_paper_doi 10.1039/C7OB01236E
_journal_year 2017
_chemical_formula_moiety 'C15 H17 Br O4'
_chemical_formula_sum 'C15 H17 Br O4'
_chemical_formula_weight 341.20
_chemical_name_systematic
'rac-(3S,5aR,6S,9S,9aS,10R)-methyl 10-bromo-1-oxo-3,4,5,5a,6,9-hexahydro-1H-6,9-ethano-3,9a-methanobenzo[c]oxepine-7-carboxylate'
_space_group_crystal_system monoclinic
_space_group_IT_number 15
_space_group_name_Hall '-I 2ya'
_space_group_name_H-M_alt 'I 1 2/a 1'
_symmetry_space_group_name_Hall '-I 2ya'
_symmetry_space_group_name_H-M 'I 1 2/a 1'
_atom_sites_solution_hydrogens difmap
_atom_sites_solution_primary direct
_atom_sites_solution_secondary difmap
_audit_creation_method SHELXL-2014
_audit_update_record
;
2017-01-30 deposited with the CCDC.
2017-06-08 downloaded from the CCDC.
;
_cell_angle_alpha 90
_cell_angle_beta 101.857(11)
_cell_angle_gamma 90
_cell_formula_units_Z 8
_cell_length_a 16.036(3)
_cell_length_b 7.932(2)
_cell_length_c 22.399(3)
_cell_measurement_reflns_used 3328
_cell_measurement_temperature 293(2)
_cell_measurement_theta_max 27.485
_cell_measurement_theta_min 0.407
_cell_volume 2788.3(10)
_computing_cell_refinement 'Denzo (Otwinowski, Z. & Minor, W., 1997)'
_computing_data_collection 'COLLECT (Nonius, 1998);Denzo (Otwinowski, Z. & Minor, W., 1997)'
_computing_data_reduction 'Scalepack (Otwinowski, Z. & Minor, W., 1997)'
_computing_molecular_graphics 'MERCURY (Macrae, 2006)'
_computing_publication_material 'Olex2 (Dolomanov et al., 2009)'
_computing_structure_refinement 'ShelXL (Sheldrick, 2015)'
_computing_structure_solution 'SIR97 (Altomare et al, 1999)'
_diffrn_ambient_temperature 293(2)
_diffrn_detector_area_resol_mean 9
_diffrn_measured_fraction_theta_full 0.998
_diffrn_measured_fraction_theta_max 0.994
_diffrn_measurement_device_type 'Nonius kappa-CCD diffractometer'
_diffrn_measurement_method 'phi and omega scans'
_diffrn_radiation_monochromator graphite
_diffrn_radiation_type MoK\a
_diffrn_radiation_wavelength 0.71073
_diffrn_reflns_av_R_equivalents 0.0185
_diffrn_reflns_av_sigmaI/netI 0.0265
_diffrn_reflns_Laue_measured_fraction_full 0.998
_diffrn_reflns_Laue_measured_fraction_max 0.994
_diffrn_reflns_limit_h_max 20
_diffrn_reflns_limit_h_min -20
_diffrn_reflns_limit_k_max 9
_diffrn_reflns_limit_k_min -10
_diffrn_reflns_limit_l_max 28
_diffrn_reflns_limit_l_min -28
_diffrn_reflns_number 18544
_diffrn_reflns_point_group_measured_fraction_full 0.998
_diffrn_reflns_point_group_measured_fraction_max 0.994
_diffrn_reflns_theta_full 25.242
_diffrn_reflns_theta_max 27.509
_diffrn_reflns_theta_min 2.865
_diffrn_source 'fine-focus sealed tube'
_diffrn_source_type 'Nonius Kappa CCD'
_diffrn_standards_number 0
_exptl_absorpt_coefficient_mu 2.959
_exptl_absorpt_correction_T_max 0.54
_exptl_absorpt_correction_T_min 0.47
_exptl_absorpt_correction_type multi-scan
_exptl_absorpt_process_details 'Scalepack (Otwinowski & Minor, 1997)'
_exptl_crystal_colour colourless
_exptl_crystal_density_diffrn 1.626
_exptl_crystal_density_method 'not measured'
_exptl_crystal_description prism
_exptl_crystal_F_000 1392
_exptl_crystal_recrystallization_method 'Re-crystallisation from solvent: hot ethyl acetate'
_exptl_crystal_size_max 0.52
_exptl_crystal_size_mid 0.35
_exptl_crystal_size_min 0.21
_refine_diff_density_max 0.271
_refine_diff_density_min -0.533
_refine_diff_density_rms 0.055
_refine_ls_extinction_method none
_refine_ls_goodness_of_fit_ref 1.027
_refine_ls_hydrogen_treatment constr
_refine_ls_matrix_type full
_refine_ls_number_parameters 182
_refine_ls_number_reflns 3185
_refine_ls_number_restraints 0
_refine_ls_restrained_S_all 1.027
_refine_ls_R_factor_all 0.0493
_refine_ls_R_factor_gt 0.0333
_refine_ls_shift/su_max 0.000
_refine_ls_shift/su_mean 0.000
_refine_ls_structure_factor_coef Fsqd
_refine_ls_weighting_details 'w=1/[\s^2^(Fo^2^)+(0.0434P)^2^+2.2037P] where P=(Fo^2^+2Fc^2^)/3'
_refine_ls_weighting_scheme calc
_refine_ls_wR_factor_gt 0.0797
_refine_ls_wR_factor_ref 0.0878
_reflns_number_gt 2485
_reflns_number_total 3185
_reflns_threshold_expression >2sigma(I)
_cod_data_source_file c7ob01236e2.cif
_cod_data_source_block Compound_beta-25
_cod_database_code 7155671
_shelx_space_group_comment
;
The symmetry employed for this shelxl refinement is uniquely defined
by the following loop, which should always be used as a source of
symmetry information in preference to the above space-group names.
They are only intended as comments.
;
_olex2_refinement_description
;
1. Fixed Uiso
 At 1.2 times of:
  All C(H) groups, All C(H,H) groups
 At 1.5 times of:
  All C(H,H,H) groups
2.a Ternary CH refined with riding coordinates:
 C9(H9), C5(H5), C4(H4), C1(H1), C8(H8)
2.b Secondary CH2 refined with riding coordinates:
 C7(H7A,H7B), C6(H6A,H6B), C11(H11A,H11B), C12(H12A,H12B)
2.c Aromatic/amide H refined with riding coordinates:
 C2(H2)
2.d Idealised Me refined as rotating group:
 C14(H14A,H14B,H14C)
;

loop_
_space_group_symop_operation_xyz
'x, y, z'
'-x+1/2, y, -z'
'x+1/2, y+1/2, z+1/2'
'-x+1, y+1/2, -z+1/2'
'-x, -y, -z'
'x-1/2, -y, z'
'-x+1/2, -y+1/2, -z+1/2'
'x, -y+1/2, z+1/2'

loop_
_atom_site_label
_atom_site_type_symbol
_atom_site_fract_x
_atom_site_fract_y
_atom_site_fract_z
_atom_site_U_iso_or_equiv
_atom_site_adp_type
_atom_site_occupancy
_atom_site_site_symmetry_order
_atom_site_calc_flag
_atom_site_refinement_flags_posn
_atom_site_refinement_flags_adp
Br1 Br 0.48479(2) -0.20578(4) 0.36944(2) 0.05850(12) Uani 1 1 d . .
O1 O 0.28275(12) -0.0583(2) 0.23630(7) 0.0605(5) Uani 1 1 d . .
O2 O 0.17242(11) 0.0063(2) 0.27844(10) 0.0677(5) Uani 1 1 d . .
O3 O 0.27404(13) 0.5773(2) 0.41794(10) 0.0677(5) Uani 1 1 d . .
O4 O 0.15572(11) 0.4362(2) 0.42446(10) 0.0665(5) Uani 1 1 d . .
C1 C 0.28361(14) -0.0184(3) 0.40031(10) 0.0394(5) Uani 1 1 d . .
H1 H 0.2507 -0.1222 0.4010 0.047 Uiso 1 1 calc R U
C2 C 0.23093(14) 0.1348(3) 0.40632(10) 0.0424(5) Uani 1 1 d . .
H2 H 0.1737 0.1283 0.4085 0.051 Uiso 1 1 calc R U
C3 C 0.27251(14) 0.2805(3) 0.40829(10) 0.0407(5) Uani 1 1 d . .
C4 C 0.36273(14) 0.2644(3) 0.39926(10) 0.0417(5) Uani 1 1 d . .
H4 H 0.3900 0.3751 0.3997 0.050 Uiso 1 1 calc R U
C5 C 0.35601(13) 0.1768(3) 0.33690(10) 0.0377(5) Uani 1 1 d . .
H5 H 0.3138 0.2404 0.3076 0.045 Uiso 1 1 calc R U
C6 C 0.43754(17) 0.1725(3) 0.31111(12) 0.0523(6) Uani 1 1 d . .
H6A H 0.4510 0.2857 0.2998 0.063 Uiso 1 1 calc R U
H6B H 0.4845 0.1329 0.3424 0.063 Uiso 1 1 calc R U
C7 C 0.42788(19) 0.0570(4) 0.25522(12) 0.0637(7) Uani 1 1 d . .
H7A H 0.4026 0.1208 0.2191 0.076 Uiso 1 1 calc R U
H7B H 0.4840 0.0207 0.2506 0.076 Uiso 1 1 calc R U
C8 C 0.37345(17) -0.0975(4) 0.25922(11) 0.0534(6) Uani 1 1 d . .
H8 H 0.3913 -0.1920 0.2366 0.064 Uiso 1 1 calc R U
C9 C 0.37120(13) -0.1495(3) 0.32414(10) 0.0401(5) Uani 1 1 d . .
H9 H 0.3366 -0.2520 0.3217 0.048 Uiso 1 1 calc R U
C10 C 0.31736(12) -0.0039(3) 0.34136(9) 0.0341(4) Uani 1 1 d . .
C11 C 0.35983(17) -0.0097(3) 0.45528(10) 0.0518(6) Uani 1 1 d . .
H11A H 0.3392 -0.0084 0.4930 0.062 Uiso 1 1 calc R U
H11B H 0.3957 -0.1083 0.4555 0.062 Uiso 1 1 calc R U
C12 C 0.41165(16) 0.1502(4) 0.45053(11) 0.0531(6) Uani 1 1 d . .
H12A H 0.4665 0.1201 0.4418 0.064 Uiso 1 1 calc R U
H12B H 0.4215 0.2105 0.4890 0.064 Uiso 1 1 calc R U
C13 C 0.23601(15) 0.4472(3) 0.41683(10) 0.0453(5) Uani 1 1 d . .
C14 C 0.1142(2) 0.5929(4) 0.43301(18) 0.0808(10) Uani 1 1 d . .
H14A H 0.1491 0.6555 0.4655 0.121 Uiso 1 1 calc R U
H14B H 0.0600 0.5700 0.4432 0.121 Uiso 1 1 calc R U
H14C H 0.1058 0.6576 0.3960 0.121 Uiso 1 1 calc R U
C15 C 0.24747(15) -0.0173(3) 0.28433(11) 0.0481(6) Uani 1 1 d . .

loop_
_atom_site_aniso_label
_atom_site_aniso_U_11
_atom_site_aniso_U_22
_atom_site_aniso_U_33
_atom_site_aniso_U_23
_atom_site_aniso_U_13
_atom_site_aniso_U_12
Br1 0.04128(15) 0.0660(2) 0.06544(18) -0.00676(13) 0.00443(11) 0.01561(11)
O1 0.0658(11) 0.0662(12) 0.0416(9) -0.0028(8) -0.0076(8) -0.0041(9)
O2 0.0420(10) 0.0608(12) 0.0873(13) -0.0022(10) -0.0167(9) 0.0014(8)
O3 0.0759(13) 0.0319(10) 0.0969(15) -0.0031(9) 0.0212(11) -0.0009(9)
O4 0.0492(10) 0.0402(10) 0.1094(16) -0.0130(10) 0.0145(10) 0.0104(8)
C1 0.0429(11) 0.0275(11) 0.0514(12) 0.0078(9) 0.0186(9) 0.0007(9)
C2 0.0395(11) 0.0345(12) 0.0563(13) 0.0049(10) 0.0166(10) 0.0041(9)
C3 0.0423(12) 0.0335(12) 0.0458(12) 0.0001(9) 0.0079(9) 0.0018(9)
C4 0.0387(11) 0.0362(12) 0.0487(12) -0.0031(10) 0.0056(9) -0.0058(9)
C5 0.0368(10) 0.0342(11) 0.0416(11) 0.0046(9) 0.0069(8) -0.0061(8)
C6 0.0514(14) 0.0493(15) 0.0620(15) 0.0014(11) 0.0249(12) -0.0126(11)
C7 0.0726(18) 0.0704(19) 0.0556(15) 0.0013(14) 0.0309(13) -0.0087(14)
C8 0.0615(15) 0.0569(16) 0.0429(12) -0.0085(11) 0.0131(11) -0.0046(12)
C9 0.0355(10) 0.0389(12) 0.0439(11) -0.0041(9) 0.0036(9) -0.0016(9)
C10 0.0314(9) 0.0309(11) 0.0384(10) 0.0032(8) 0.0030(8) -0.0011(8)
C11 0.0656(15) 0.0533(15) 0.0375(11) 0.0107(11) 0.0131(10) 0.0205(12)
C12 0.0490(13) 0.0645(16) 0.0407(12) -0.0068(11) -0.0025(10) 0.0091(12)
C13 0.0500(13) 0.0354(13) 0.0476(12) 0.0003(10) 0.0031(10) 0.0044(10)
C14 0.0691(18) 0.0547(18) 0.116(3) -0.0164(18) 0.0122(18) 0.0264(15)
C15 0.0454(13) 0.0352(12) 0.0562(14) 0.0031(10) -0.0071(10) -0.0051(10)

loop_
_atom_type_symbol
_atom_type_description
_atom_type_scat_dispersion_real
_atom_type_scat_dispersion_imag
_atom_type_scat_source
C C 0.0033 0.0016 'International Tables Vol C Tables 4.2.6.8 and 6.1.1.4'
H H 0.0000 0.0000 'International Tables Vol C Tables 4.2.6.8 and 6.1.1.4'
O O 0.0106 0.0060 'International Tables Vol C Tables 4.2.6.8 and 6.1.1.4'
Br Br -0.2901 2.4595 'International Tables Vol C Tables 4.2.6.8 and 6.1.1.4'

loop_
_geom_angle_atom_site_label_1
_geom_angle_atom_site_label_2
_geom_angle_atom_site_label_3
_geom_angle
C15 O1 C8 108.52(17)
C13 O4 C14 116.4(2)
C2 C1 C10 108.76(17)
C2 C1 C11 105.05(19)
C10 C1 C11 108.75(17)
C2 C1 H1 111.3
C10 C1 H1 111.3
C11 C1 H1 111.3
C3 C2 C1 114.74(19)
C3 C2 H2 122.6
C1 C2 H2 122.6
C2 C3 C13 125.0(2)
C2 C3 C4 114.2(2)
C13 C3 C4 120.8(2)
C3 C4 C5 105.62(18)
C3 C4 C12 107.76(19)
C5 C4 C12 109.86(19)
C3 C4 H4 111.1
C5 C4 H4 111.1
C12 C4 H4 111.1
C6 C5 C4 116.38(19)
C6 C5 C10 112.38(18)
C4 C5 C10 107.91(17)
C6 C5 H5 106.5
C4 C5 H5 106.5
C10 C5 H5 106.5
C7 C6 C5 111.7(2)
C7 C6 H6A 109.3
C5 C6 H6A 109.3
C7 C6 H6B 109.3
C5 C6 H6B 109.3
H6A C6 H6B 107.9
C8 C7 C6 113.4(2)
C8 C7 H7A 108.9
C6 C7 H7A 108.9
C8 C7 H7B 108.9
C6 C7 H7B 108.9
H7A C7 H7B 107.7
O1 C8 C7 110.4(2)
O1 C8 C9 100.07(18)
C7 C8 C9 113.7(2)
O1 C8 H8 110.7
C7 C8 H8 110.7
C9 C8 H8 110.7
C8 C9 C10 99.28(19)
C8 C9 Br1 110.95(16)
C10 C9 Br1 123.73(14)
C8 C9 H9 107.3
C10 C9 H9 107.3
Br1 C9 H9 107.3
C15 C10 C1 112.91(18)
C15 C10 C9 95.25(17)
C1 C10 C9 118.43(17)
C15 C10 C5 104.05(16)
C1 C10 C5 109.70(17)
C9 C10 C5 114.81(17)
C12 C11 C1 109.41(18)
C12 C11 H11A 109.8
C1 C11 H11A 109.8
C12 C11 H11B 109.8
C1 C11 H11B 109.8
H11A C11 H11B 108.2
C11 C12 C4 109.71(19)
C11 C12 H12A 109.7
C4 C12 H12A 109.7
C11 C12 H12B 109.7
C4 C12 H12B 109.7
H12A C12 H12B 108.2
O3 C13 O4 123.7(2)
O3 C13 C3 124.2(2)
O4 C13 C3 112.1(2)
O4 C14 H14A 109.5
O4 C14 H14B 109.5
H14A C14 H14B 109.5
O4 C14 H14C 109.5
H14A C14 H14C 109.5
H14B C14 H14C 109.5
O2 C15 O1 121.6(2)
O2 C15 C10 129.2(2)
O1 C15 C10 109.16(19)

loop_
_geom_bond_atom_site_label_1
_geom_bond_atom_site_label_2
_geom_bond_distance
Br1 C9 1.946(2)
O1 C15 1.354(3)
O1 C8 1.473(3)
O2 C15 1.198(3)
O3 C13 1.197(3)
O4 C13 1.336(3)
O4 C14 1.442(3)
C1 C2 1.501(3)
C1 C10 1.531(3)
C1 C11 1.548(3)
C1 H1 0.9800
C2 C3 1.330(3)
C2 H2 0.9300
C3 C13 1.474(3)
C3 C4 1.507(3)
C4 C5 1.544(3)
C4 C12 1.544(3)
C4 H4 0.9800
C5 C6 1.534(3)
C5 C10 1.573(3)
C5 H5 0.9800
C6 C7 1.533(4)
C6 H6A 0.9700
C6 H6B 0.9700
C7 C8 1.517(4)
C7 H7A 0.9700
C7 H7B 0.9700
C8 C9 1.519(3)
C8 H8 0.9800
C9 C10 1.538(3)
C9 H9 0.9800
C10 C15 1.520(3)
C11 C12 1.532(4)
C11 H11A 0.9700
C11 H11B 0.9700
C12 H12A 0.9700
C12 H12B 0.9700
C14 H14A 0.9600
C14 H14B 0.9600
C14 H14C 0.9600

loop_
_geom_torsion_atom_site_label_1
_geom_torsion_atom_site_label_2
_geom_torsion_atom_site_label_3
_geom_torsion_atom_site_label_4
_geom_torsion
C10 C1 C2 C3 -59.6(3)
C11 C1 C2 C3 56.7(3)
C1 C2 C3 C13 -177.1(2)
C1 C2 C3 C4 4.4(3)
C2 C3 C4 C5 57.5(3)
C13 C3 C4 C5 -121.1(2)
C2 C3 C4 C12 -59.9(3)
C13 C3 C4 C12 121.5(2)
C3 C4 C5 C6 169.61(19)
C12 C4 C5 C6 -74.4(2)
C3 C4 C5 C10 -63.0(2)
C12 C4 C5 C10 52.9(2)
C4 C5 C6 C7 170.0(2)
C10 C5 C6 C7 44.9(3)
C5 C6 C7 C8 -35.3(3)
C15 O1 C8 C7 -95.3(2)
C15 O1 C8 C9 24.9(2)
C6 C7 C8 O1 86.5(3)
C6 C7 C8 C9 -25.1(3)
O1 C8 C9 C10 -46.9(2)
C7 C8 C9 C10 70.8(2)
O1 C8 C9 Br1 -178.54(15)
C7 C8 C9 Br1 -60.9(3)
C2 C1 C10 C15 -68.2(2)
C11 C1 C10 C15 177.93(18)
C2 C1 C10 C9 -178.16(18)
C11 C1 C10 C9 67.9(2)
C2 C1 C10 C5 47.4(2)
C11 C1 C10 C5 -66.5(2)
C8 C9 C10 C15 49.24(19)
Br1 C9 C10 C15 172.25(16)
C8 C9 C10 C1 168.86(18)
Br1 C9 C10 C1 -68.1(2)
C8 C9 C10 C5 -58.9(2)
Br1 C9 C10 C5 64.1(2)
C6 C5 C10 C15 -98.2(2)
C4 C5 C10 C15 132.17(19)
C6 C5 C10 C1 140.76(19)
C4 C5 C10 C1 11.1(2)
C6 C5 C10 C9 4.5(3)
C4 C5 C10 C9 -125.15(19)
C2 C1 C11 C12 -62.0(2)
C10 C1 C11 C12 54.3(2)
C1 C11 C12 C4 9.7(3)
C3 C4 C12 C11 48.7(2)
C5 C4 C12 C11 -65.9(2)
C14 O4 C13 O3 1.5(4)
C14 O4 C13 C3 -179.8(2)
C2 C3 C13 O3 -179.3(3)
C4 C3 C13 O3 -0.9(4)
C2 C3 C13 O4 2.0(3)
C4 C3 C13 O4 -179.6(2)
C8 O1 C15 O2 -173.7(2)
C8 O1 C15 C10 7.9(3)
C1 C10 C15 O2 21.5(3)
C9 C10 C15 O2 145.4(3)
C5 C10 C15 O2 -97.4(3)
C1 C10 C15 O1 -160.27(18)
C9 C10 C15 O1 -36.4(2)
C5 C10 C15 O1 80.8(2)
